data_4000079
loop_
_publ_author_name
'Zaman, Md. Badruz'
'Smith, Mark D.'
'zur Loye, Hans-Conrad'

_publ_section_title
;
Organizing chain and square-grid architectures by
employing coordination bonds between inorganic and
organic components.  New coordination polymers formed
from Cd(II), Co(II) and Cu(II) nitrate salts and
1,4-bis(4-pyridyl)butadiyne
;
_journal_name_full 'Chemistry of Materials'
_journal_year 2001
_chemical_formula_sum 'C15 H12 Cd Cl2 N4 O7'
_chemical_formula_weight 543.59
_space_group_IT_number 15
_symmetry_cell_setting monoclinic
_symmetry_space_group_name_Hall '-C 2yc'
_symmetry_space_group_name_H-M 'C 1 2/c 1'
_atom_sites_solution_hydrogens geom
_atom_sites_solution_primary direct
_atom_sites_solution_secondary difmap
_cell_angle_alpha 90.00
_cell_angle_beta 91.797(2)
_cell_angle_gamma 90.00
_cell_formula_units_Z 8
_cell_length_a 28.135(3)
_cell_length_b 8.4347(9)
_cell_length_c 17.6423(19)
_cell_measurement_reflns_used 3887
_cell_measurement_temperature 293(2)
_cell_measurement_theta_max 25.017
_cell_measurement_theta_min 2.310
_cell_volume 4184.6(8)
_diffrn_ambient_temperature 293(2)
_diffrn_detector_area_resol_mean ?
_diffrn_measurement_device_type 'Bruker SMART APEX CCD diffractometer'
_diffrn_measurement_method 'omega scans'
_diffrn_radiation_monochromator graphite
_diffrn_radiation_source 'fine-focus sealed tube'
_diffrn_radiation_type MoK\a
_diffrn_radiation_wavelength 0.71073
_diffrn_reflns_av_R_equivalents 0.0350
_diffrn_reflns_av_sigmaI/netI 0.0571
_diffrn_reflns_limit_h_max 33
_diffrn_reflns_limit_h_min -30
_diffrn_reflns_limit_k_max 5
_diffrn_reflns_limit_k_min -10
_diffrn_reflns_limit_l_max 20
_diffrn_reflns_limit_l_min -20
_diffrn_reflns_number 9829
_diffrn_reflns_theta_max 25.08
_diffrn_reflns_theta_min 1.45
_diffrn_standards_decay_% 0
_diffrn_standards_interval_count ?
_diffrn_standards_interval_time ?
_diffrn_standards_number ?
_exptl_absorpt_coefficient_mu 1.342
_exptl_absorpt_correction_T_max 0.8307
_exptl_absorpt_correction_T_min 0.7751
_exptl_absorpt_correction_type multi-scan
_exptl_absorpt_process_details '(SADABS, Bruker, 1997)'
_exptl_crystal_colour colorless
_exptl_crystal_density_diffrn 1.726
_exptl_crystal_density_meas ?
_exptl_crystal_density_method 'not measured'
_exptl_crystal_description irregular
_exptl_crystal_F_000 2144
_exptl_crystal_size_max 0.20
_exptl_crystal_size_mid 0.08
_exptl_crystal_size_min 0.06
_refine_ls_extinction_coef ?
_refine_ls_extinction_method none
_refine_ls_goodness_of_fit_ref 1.010
_refine_ls_hydrogen_treatment mixed
_refine_ls_matrix_type full
_refine_ls_number_parameters 270
_refine_ls_number_reflns 3706
_refine_ls_number_restraints 2
_refine_ls_restrained_S_all 1.011
_refine_ls_R_factor_all 0.0563
_refine_ls_R_factor_gt 0.0396
_refine_ls_shift/su_max 0.001
_refine_ls_shift/su_mean 0.000
_refine_ls_structure_factor_coef Fsqd
_refine_ls_weighting_details
; calc
 [0.00000+1.00000exp(1.00(sin\q/\l)^2^)]/
   [\s^2^(Fo^2^)+0.0000+0.0000*P+(0.0493P)^2^+0.0000sin\q/\l]
 where P = 0.33333Fo^2^ + 0.66667Fc^2^
;
_refine_ls_weighting_scheme calc
_refine_ls_wR_factor_gt 0.0946
_refine_ls_wR_factor_ref 0.1004
_reflns_number_gt 2678
_reflns_number_total 3706
_reflns_threshold_expression >2sigma(I)
_cod_depositor_comments
;
The following automatic conversions were performed:
'_symmetry_cell_setting' value 'Monoclinic' changed to 'monoclinic'
according to '/home/saulius/struct/CIF-dictionaries/cif_core.dic'
dictionary named 'cif_core.dic' version 2.4.1 from 2010-06-29.

Automatic conversion script
Id: cif_fix_enum 1527 2010-12-29 10:47:43Z saulius 
;
_cod_original_sg_symbol_H-M C2/c
_cod_database_code 4000079

loop_
_symmetry_equiv_pos_as_xyz
'x, y, z'
'-x, y, -z+1/2'
'x+1/2, y+1/2, z'
'-x+1/2, y+1/2, -z+1/2'
'-x, -y, -z'
'x, -y, z-1/2'
'-x+1/2, -y+1/2, -z'
'x+1/2, -y+1/2, z-1/2'

loop_
_atom_site_label
_atom_site_type_symbol
_atom_site_fract_x
_atom_site_fract_y
_atom_site_fract_z
_atom_site_U_iso_or_equiv
_atom_site_adp_type
_atom_site_occupancy
_atom_site_symmetry_multiplicity
_atom_site_calc_flag
_atom_site_refinement_flags
_atom_site_disorder_assembly
_atom_site_disorder_group
Cd Cd 0.269593(12) 0.11563(4) 0.655889(19) 0.03978(14) Uani 1 1 d . . .
C1 C 0.15895(19) 0.1611(7) 0.6214(3) 0.0595(15) Uani 1 1 d . . .
H1 H 0.1631 0.2297 0.6624 0.071 Uiso 1 1 calc R . .
C2 C 0.11695(19) 0.1698(7) 0.5800(3) 0.0641(16) Uani 1 1 d . . .
H2 H 0.0939 0.2435 0.5924 0.077 Uiso 1 1 calc R . .
C3 C 0.10927(19) 0.0677(7) 0.5194(3) 0.0529(14) Uani 1 1 d . . .
C4 C 0.14473(19) -0.0412(7) 0.5048(3) 0.0556(14) Uani 1 1 d . . .
H4 H 0.1408 -0.1141 0.4656 0.067 Uiso 1 1 calc R . .
C5 C 0.18616(18) -0.0399(6) 0.5496(3) 0.0514(13) Uani 1 1 d . . .
H5 H 0.2098 -0.1132 0.5393 0.062 Uiso 1 1 calc R . .
C6 C 0.06818(19) 0.0800(7) 0.4718(3) 0.0634(16) Uani 1 1 d . . .
C7 C 0.0328(2) 0.0970(7) 0.4325(3) 0.0669(17) Uani 1 1 d . . .
C8 C -0.0068(2) 0.1225(7) 0.3877(3) 0.0669(16) Uani 1 1 d . . .
C9 C -0.04237(19) 0.1481(7) 0.3495(3) 0.0606(15) Uani 1 1 d . . .
C10 C 0.36053(19) 0.3276(7) 0.7037(3) 0.0563(15) Uani 1 1 d . . .
H10 H 0.3518 0.3743 0.6575 0.068 Uiso 1 1 calc R . .
C11 C 0.40175(19) 0.3777(7) 0.7392(3) 0.0614(16) Uani 1 1 d . . .
H11 H 0.4204 0.4557 0.7178 0.074 Uiso 1 1 calc R . .
C12 C 0.41492(17) 0.3080(7) 0.8086(3) 0.0518(14) Uani 1 1 d . . .
C13 C 0.38527(18) 0.1944(7) 0.8373(3) 0.0606(15) Uani 1 1 d . . .
H13 H 0.3928 0.1465 0.8836 0.073 Uiso 1 1 calc R . .
C14 C 0.34454(18) 0.1520(6) 0.7974(3) 0.0539(14) Uani 1 1 d . . .
H14 H 0.3250 0.0753 0.8178 0.065 Uiso 1 1 calc R . .
N1 N 0.19383(14) 0.0621(5) 0.6071(2) 0.0465(10) Uani 1 1 d . . .
N2 N 0.33180(14) 0.2157(5) 0.7309(2) 0.0430(10) Uani 1 1 d . . .
N3 N 0.32737(19) 0.0276(6) 0.5272(3) 0.0614(13) Uani 1 1 d . . .
O1 O 0.34749(18) 0.0325(7) 0.5892(3) 0.1116(18) Uani 1 1 d . . .
O2 O 0.28538(16) 0.0790(5) 0.5243(2) 0.0704(12) Uani 1 1 d . . .
O3 O 0.3454(2) -0.0229(7) 0.4710(3) 0.1128(19) Uani 1 1 d . . .
N4 N 0.22365(14) 0.2508(5) 0.8158(2) 0.0430(10) Uani 1 1 d . . .
O4 O 0.22640(12) 0.1217(4) 0.78018(19) 0.0479(8) Uani 1 1 d . . .
O5 O 0.22355(16) 0.2529(5) 0.8853(2) 0.0724(12) Uani 1 1 d . . .
O6 O 0.22123(14) 0.3771(4) 0.7784(2) 0.0576(10) Uani 1 1 d . . .
O7 O 0.25934(18) 0.3698(5) 0.6157(3) 0.0651(13) Uani 1 1 d . . .
H1W H 0.260(2) 0.443(8) 0.641(4) 0.09(3) Uiso 1 1 d . . .
H2W H 0.249(2) 0.401(6) 0.579(3) 0.047(18) Uiso 1 1 d . . .
C1S C 0.9534(5) 0.4600(11) 0.6591(8) 0.298(11) Uani 1 1 d D . .
H1S1 H 0.9311 0.5347 0.6360 0.358 Uiso 1 1 calc R . .
H1S2 H 0.9731 0.5160 0.6964 0.358 Uiso 1 1 calc R . .
Cl1 Cl 0.9879(3) 0.3779(10) 0.5916(6) 0.513(7) Uani 1 1 d D . .
Cl2 Cl 0.9232(3) 0.3078(8) 0.7018(5) 0.402(4) Uani 1 1 d D . .

loop_
_atom_site_aniso_label
_atom_site_aniso_U_11
_atom_site_aniso_U_22
_atom_site_aniso_U_33
_atom_site_aniso_U_23
_atom_site_aniso_U_13
_atom_site_aniso_U_12
Cd 0.0374(2) 0.0429(2) 0.0381(2) 0.00232(18) -0.01373(14) -0.00539(17)
C1 0.045(3) 0.074(4) 0.058(4) -0.012(3) -0.009(3) 0.004(3)
C2 0.039(3) 0.081(4) 0.072(4) -0.001(3) -0.010(3) 0.012(3)
C3 0.042(3) 0.067(4) 0.049(3) 0.012(3) -0.014(3) -0.005(3)
C4 0.048(3) 0.065(4) 0.052(3) -0.005(3) -0.021(3) -0.005(3)
C5 0.040(3) 0.049(3) 0.064(4) -0.006(3) -0.018(3) 0.004(2)
C6 0.039(3) 0.089(5) 0.061(4) 0.011(3) -0.012(3) -0.002(3)
C7 0.044(3) 0.093(5) 0.062(4) 0.006(3) -0.013(3) 0.005(3)
C8 0.046(3) 0.093(5) 0.061(4) 0.002(3) -0.014(3) 0.007(3)
C9 0.043(3) 0.084(4) 0.054(3) 0.000(3) -0.013(3) 0.010(3)
C10 0.053(3) 0.067(4) 0.048(3) 0.013(3) -0.019(3) -0.019(3)
C11 0.050(3) 0.075(4) 0.058(3) 0.010(3) -0.017(3) -0.025(3)
C12 0.036(3) 0.076(4) 0.043(3) -0.007(3) -0.013(2) -0.004(3)
C13 0.045(3) 0.093(4) 0.043(3) 0.016(3) -0.016(3) -0.010(3)
C14 0.046(3) 0.065(4) 0.049(3) 0.015(3) -0.016(2) -0.014(3)
N1 0.036(2) 0.054(3) 0.049(3) -0.001(2) -0.0134(19) -0.002(2)
N2 0.039(2) 0.049(3) 0.040(2) 0.003(2) -0.0112(18) -0.0059(19)
N3 0.070(4) 0.066(3) 0.048(3) -0.004(3) 0.004(3) -0.001(3)
O1 0.086(4) 0.177(6) 0.070(3) -0.013(3) -0.029(3) 0.000(4)
O2 0.067(3) 0.082(3) 0.062(3) 0.009(2) 0.002(2) 0.019(2)
O3 0.141(5) 0.124(4) 0.075(3) -0.017(3) 0.028(3) 0.046(4)
N4 0.040(2) 0.041(3) 0.047(3) -0.002(2) -0.0039(19) -0.0014(19)
O4 0.061(2) 0.0310(19) 0.051(2) -0.0065(17) -0.0022(17) -0.0016(16)
O5 0.113(4) 0.062(3) 0.041(2) -0.004(2) -0.010(2) 0.000(2)
O6 0.084(3) 0.033(2) 0.056(2) 0.0049(18) -0.003(2) -0.0029(18)
O7 0.100(3) 0.041(3) 0.052(3) 0.002(2) -0.030(2) -0.003(2)
C1S 0.245(19) 0.174(14) 0.48(3) 0.127(18) 0.116(19) 0.091(13)
Cl1 0.363(10) 0.553(15) 0.625(16) -0.164(11) 0.080(11) 0.196(9)
Cl2 0.494(12) 0.267(7) 0.447(10) 0.101(7) 0.060(9) 0.058(7)
